data_1561641
loop_
_publ_author_name
'Wang, Ru-Bing'
'Ma, Shuanggang'
'Jamieson, Cooper S.'
'Gao, Rong-Mei'
'Liu, Yunbao'
'Li, Yong'
'Wang, Xiaojing'
'Li, Yuhuan'
'Houk, Kendall N.'
'Qu, Jing'
'Yu, Shi-shan'

_publ_section_title
;
 Library construction of stereochemically diverse isomers of
 spirooliganin: their total synthesis and antiviral activity
;
_journal_name_full 'Chemical Science'
_journal_paper_doi 10.1039/D1SC01277K
_journal_year 2021
_chemical_formula_sum 'C21 H30 O3'
_chemical_formula_weight 330.45
_space_group_crystal_system triclinic
_space_group_IT_number 2
_space_group_name_Hall '-P 1'
_space_group_name_H-M_alt 'P -1'
_atom_sites_solution_hydrogens geom
_audit_creation_method SHELXL-2014/7
_audit_update_record
;
2020-06-13 deposited with the CCDC.	2021-04-09 downloaded from the CCDC.
;
_cell_angle_alpha 110.674(2)
_cell_angle_beta 101.373(2)
_cell_angle_gamma 97.790(2)
_cell_formula_units_Z 2
_cell_length_a 6.03390(10)
_cell_length_b 11.8215(3)
_cell_length_c 13.8305(3)
_cell_measurement_temperature 100(2)
_cell_volume 881.95(4)
_computing_structure_refinement 'SHELXL-2014/7 (Sheldrick, 2014)'
_diffrn_ambient_temperature 100(2)
_diffrn_measured_fraction_theta_full 0.986
_diffrn_measured_fraction_theta_max 0.986
_diffrn_radiation_type CuK\a
_diffrn_radiation_wavelength 1.54184
_diffrn_reflns_av_R_equivalents 0.0390
_diffrn_reflns_av_unetI/netI 0.0329
_diffrn_reflns_Laue_measured_fraction_full 0.986
_diffrn_reflns_Laue_measured_fraction_max 0.986
_diffrn_reflns_limit_h_max 7
_diffrn_reflns_limit_h_min -7
_diffrn_reflns_limit_k_max 14
_diffrn_reflns_limit_k_min -14
_diffrn_reflns_limit_l_max 16
_diffrn_reflns_limit_l_min -16
_diffrn_reflns_number 13537
_diffrn_reflns_point_group_measured_fraction_full 0.986
_diffrn_reflns_point_group_measured_fraction_max 0.986
_diffrn_reflns_theta_full 66.839
_diffrn_reflns_theta_max 66.839
_diffrn_reflns_theta_min 3.542
_exptl_absorpt_coefficient_mu 0.639
_exptl_crystal_density_diffrn 1.244
_exptl_crystal_F_000 360
_exptl_crystal_size_max 0.360
_exptl_crystal_size_mid 0.120
_exptl_crystal_size_min 0.060
_refine_diff_density_max 0.272
_refine_diff_density_min -0.333
_refine_diff_density_rms 0.054
_refine_ls_extinction_method none
_refine_ls_goodness_of_fit_ref 1.073
_refine_ls_hydrogen_treatment constr
_refine_ls_matrix_type full
_refine_ls_number_parameters 220
_refine_ls_number_reflns 3088
_refine_ls_number_restraints 0
_refine_ls_restrained_S_all 1.073
_refine_ls_R_factor_all 0.0443
_refine_ls_R_factor_gt 0.0425
_refine_ls_shift/su_max 0.000
_refine_ls_shift/su_mean 0.000
_refine_ls_structure_factor_coef Fsqd
_refine_ls_weighting_details 'w=1/[\s^2^(Fo^2^)+(0.0657P)^2^+0.2824P] where P=(Fo^2^+2Fc^2^)/3'
_refine_ls_weighting_scheme calc
_refine_ls_wR_factor_gt 0.1141
_refine_ls_wR_factor_ref 0.1160
_reflns_Friedel_coverage 0.000
_reflns_number_gt 2867
_reflns_number_total 3088
_reflns_threshold_expression 'I > 2\s(I)'
_cod_data_source_file d1sc01277k2.cif
_cod_data_source_block fgh_
_cod_database_code 1561641
_shelx_shelxl_version_number 2014/7
_shelx_space_group_comment
;
The symmetry employed for this shelxl refinement is uniquely defined
by the following loop, which should always be used as a source of
symmetry information in preference to the above space-group names.
They are only intended as comments.
;
_shelx_estimated_absorpt_t_min 0.802
_shelx_estimated_absorpt_t_max 0.963

loop_
_space_group_symop_operation_xyz
'x, y, z'
'-x, -y, -z'

loop_
_atom_site_label
_atom_site_type_symbol
_atom_site_fract_x
_atom_site_fract_y
_atom_site_fract_z
_atom_site_U_iso_or_equiv
_atom_site_adp_type
_atom_site_occupancy
_atom_site_site_symmetry_order
_atom_site_calc_flag
_atom_site_refinement_flags_posn
_atom_site_refinement_flags_adp
_atom_site_refinement_flags_occupancy
_atom_site_disorder_assembly
_atom_site_disorder_group
O1 O 0.91815(16) 0.68964(9) 0.29018(7) 0.0238(2) Uani 1 1 d . . . . .
O2 O 0.33926(14) 0.31850(8) 0.11139(7) 0.0177(2) Uani 1 1 d . . . . .
O3 O -0.13157(15) 0.01891(9) 0.16348(8) 0.0261(2) Uani 1 1 d . . . . .
C1 C 0.7271(2) 0.63235(12) 0.22884(10) 0.0183(3) Uani 1 1 d . . . . .
C2 C 0.5695(2) 0.69718(12) 0.17810(11) 0.0219(3) Uani 1 1 d . . . . .
H2A H 0.6049 0.6935 0.1103 0.026 Uiso 1 1 calc R U . . .
H2B H 0.6016 0.7856 0.2267 0.026 Uiso 1 1 calc R U . . .
C3 C 0.3132(2) 0.63969(12) 0.15497(10) 0.0213(3) Uani 1 1 d . . . . .
H3A H 0.2704 0.6560 0.2234 0.026 Uiso 1 1 calc R U . . .
H3B H 0.2186 0.6784 0.1141 0.026 Uiso 1 1 calc R U . . .
C4 C 0.2618(2) 0.50035(12) 0.09081(10) 0.0188(3) Uani 1 1 d . . . . .
H4A H 0.1025 0.4629 0.0881 0.023 Uiso 1 1 calc R U . . .
H4B H 0.2693 0.4845 0.0164 0.023 Uiso 1 1 calc R U . . .
C5 C 0.4308(2) 0.43981(12) 0.13902(9) 0.0166(3) Uani 1 1 d . . . . .
C6 C 0.6474(2) 0.49956(12) 0.20127(10) 0.0172(3) Uani 1 1 d . . . . .
C7 C 0.8091(2) 0.43383(12) 0.24721(10) 0.0182(3) Uani 1 1 d . . . . .
H7A H 0.8914 0.4878 0.3226 0.022 Uiso 1 1 calc R U . . .
H7B H 0.9265 0.4168 0.2062 0.022 Uiso 1 1 calc R U . . .
C8 C 0.6747(2) 0.31160(11) 0.24251(10) 0.0162(3) Uani 1 1 d . . . . .
H8 H 0.7891 0.2594 0.2499 0.019 Uiso 1 1 calc R U . . .
C9 C 0.5662(2) 0.33447(11) 0.33677(9) 0.0167(3) Uani 1 1 d . . . . .
H9A H 0.4581 0.3898 0.3337 0.020 Uiso 1 1 calc R U . . .
H9B H 0.6899 0.3771 0.4047 0.020 Uiso 1 1 calc R U . . .
C10 C 0.4344(2) 0.21359(11) 0.33618(10) 0.0162(3) Uani 1 1 d . . . . .
H10 H 0.5430 0.1561 0.3300 0.019 Uiso 1 1 calc R U . . .
C11 C 0.3570(2) 0.22914(12) 0.44078(10) 0.0188(3) Uani 1 1 d . . . . .
C12 C 0.3284(2) 0.10575(13) 0.45763(11) 0.0257(3) Uani 1 1 d . . . . .
H12A H 0.4785 0.0804 0.4600 0.031 Uiso 1 1 calc R U . . .
H12B H 0.3008 0.1234 0.5292 0.031 Uiso 1 1 calc R U . . .
C13 C 0.1396(3) -0.00548(14) 0.37731(12) 0.0282(3) Uani 1 1 d . . . . .
H13A H -0.0131 0.0155 0.3800 0.034 Uiso 1 1 calc R U . . .
H13B H 0.1460 -0.0758 0.4000 0.034 Uiso 1 1 calc R U . . .
C14 C 0.1550(2) -0.04835(12) 0.26031(11) 0.0244(3) Uani 1 1 d . . . . .
H14A H 0.3175 -0.0498 0.2579 0.029 Uiso 1 1 calc R U . . .
H14B H 0.0587 -0.1333 0.2181 0.029 Uiso 1 1 calc R U . . .
C15 C 0.0699(2) 0.04007(12) 0.21320(10) 0.0194(3) Uani 1 1 d . . . . .
C16 C 0.2381(2) 0.15716(11) 0.23070(10) 0.0167(3) Uani 1 1 d . . . . .
H16 H 0.1464 0.2213 0.2297 0.020 Uiso 1 1 calc R U . . .
C17 C 0.3415(2) 0.12787(12) 0.13337(10) 0.0177(3) Uani 1 1 d . . . . .
H17A H 0.4321 0.0638 0.1325 0.021 Uiso 1 1 calc R U . . .
H17B H 0.2131 0.0929 0.0669 0.021 Uiso 1 1 calc R U . . .
C18 C 0.4980(2) 0.24081(12) 0.13365(10) 0.0167(3) Uani 1 1 d . . . . .
C19 C 0.6124(2) 0.20238(12) 0.04192(10) 0.0210(3) Uani 1 1 d . . . . .
H19A H 0.4931 0.1552 -0.0256 0.031 Uiso 1 1 calc R U . . .
H19B H 0.7197 0.1506 0.0543 0.031 Uiso 1 1 calc R U . . .
H19C H 0.6980 0.2766 0.0380 0.031 Uiso 1 1 calc R U . . .
C20 C 0.1355(2) 0.27827(14) 0.44188(11) 0.0245(3) Uani 1 1 d . . . . .
H20A H 0.1569 0.3559 0.4306 0.037 Uiso 1 1 calc R U . . .
H20B H 0.1014 0.2935 0.5112 0.037 Uiso 1 1 calc R U . . .
H20C H 0.0062 0.2169 0.3846 0.037 Uiso 1 1 calc R U . . .
C21 C 0.5484(2) 0.32142(13) 0.53971(10) 0.0241(3) Uani 1 1 d . . . . .
H21A H 0.6961 0.2962 0.5379 0.036 Uiso 1 1 calc R U . . .
H21B H 0.5074 0.3220 0.6050 0.036 Uiso 1 1 calc R U . . .
H21C H 0.5631 0.4047 0.5391 0.036 Uiso 1 1 calc R U . . .

loop_
_atom_site_aniso_label
_atom_site_aniso_U_11
_atom_site_aniso_U_22
_atom_site_aniso_U_33
_atom_site_aniso_U_23
_atom_site_aniso_U_13
_atom_site_aniso_U_12
O1 0.0221(5) 0.0227(5) 0.0272(5) 0.0123(4) 0.0064(4) 0.0002(4)
O2 0.0181(4) 0.0175(5) 0.0188(4) 0.0097(4) 0.0030(3) 0.0041(4)
O3 0.0203(5) 0.0265(5) 0.0294(5) 0.0130(4) 0.0013(4) -0.0002(4)
C1 0.0213(6) 0.0210(7) 0.0179(6) 0.0104(5) 0.0109(5) 0.0051(5)
C2 0.0281(7) 0.0188(7) 0.0232(7) 0.0115(5) 0.0091(5) 0.0070(5)
C3 0.0256(7) 0.0240(7) 0.0204(6) 0.0124(5) 0.0089(5) 0.0110(5)
C4 0.0197(6) 0.0234(7) 0.0181(6) 0.0124(5) 0.0063(5) 0.0065(5)
C5 0.0210(6) 0.0179(6) 0.0147(6) 0.0085(5) 0.0084(5) 0.0056(5)
C6 0.0199(6) 0.0196(7) 0.0165(6) 0.0097(5) 0.0083(5) 0.0058(5)
C7 0.0172(6) 0.0204(7) 0.0196(6) 0.0112(5) 0.0053(5) 0.0033(5)
C8 0.0158(6) 0.0183(6) 0.0173(6) 0.0098(5) 0.0050(5) 0.0043(5)
C9 0.0180(6) 0.0165(6) 0.0160(6) 0.0075(5) 0.0039(5) 0.0029(5)
C10 0.0173(6) 0.0170(6) 0.0172(6) 0.0090(5) 0.0057(5) 0.0050(5)
C11 0.0198(6) 0.0224(7) 0.0180(6) 0.0117(5) 0.0064(5) 0.0050(5)
C12 0.0275(7) 0.0304(8) 0.0262(7) 0.0191(6) 0.0070(6) 0.0066(6)
C13 0.0307(8) 0.0276(8) 0.0316(8) 0.0203(6) 0.0061(6) 0.0025(6)
C14 0.0248(7) 0.0179(7) 0.0317(8) 0.0129(6) 0.0056(6) 0.0024(5)
C15 0.0206(7) 0.0192(7) 0.0187(6) 0.0073(5) 0.0061(5) 0.0036(5)
C16 0.0180(6) 0.0163(6) 0.0180(6) 0.0089(5) 0.0050(5) 0.0049(5)
C17 0.0205(6) 0.0163(6) 0.0165(6) 0.0069(5) 0.0044(5) 0.0041(5)
C18 0.0188(6) 0.0174(6) 0.0173(6) 0.0095(5) 0.0053(5) 0.0070(5)
C19 0.0250(7) 0.0233(7) 0.0182(6) 0.0103(5) 0.0082(5) 0.0072(5)
C20 0.0248(7) 0.0325(8) 0.0212(7) 0.0131(6) 0.0098(5) 0.0102(6)
C21 0.0238(7) 0.0322(8) 0.0178(6) 0.0116(6) 0.0065(5) 0.0050(6)

loop_
_atom_type_symbol
_atom_type_description
_atom_type_scat_dispersion_real
_atom_type_scat_dispersion_imag
_atom_type_scat_source
C C 0.0181 0.0091 'International Tables Vol C Tables 4.2.6.8 and 6.1.1.4'
H H 0.0000 0.0000 'International Tables Vol C Tables 4.2.6.8 and 6.1.1.4'
O O 0.0492 0.0322 'International Tables Vol C Tables 4.2.6.8 and 6.1.1.4'

loop_
_geom_angle_atom_site_label_1
_geom_angle_atom_site_label_2
_geom_angle_atom_site_label_3
_geom_angle
_geom_angle_site_symmetry_1
_geom_angle_site_symmetry_3
_geom_angle_publ_flag
C5 O2 C18 117.68(9) . . ?
O1 C1 C6 120.96(11) . . ?
O1 C1 C2 120.66(12) . . ?
C6 C1 C2 118.37(11) . . ?
C1 C2 C3 112.71(11) . . ?
C4 C3 C2 110.71(10) . . ?
C5 C4 C3 111.82(10) . . ?
O2 C5 C6 124.51(11) . . ?
O2 C5 C4 111.48(10) . . ?
C6 C5 C4 124.01(11) . . ?
C5 C6 C1 120.04(11) . . ?
C5 C6 C7 121.59(11) . . ?
C1 C6 C7 118.33(11) . . ?
C6 C7 C8 110.71(10) . . ?
C9 C8 C18 113.10(10) . . ?
C9 C8 C7 110.73(10) . . ?
C18 C8 C7 110.74(10) . . ?
C8 C9 C10 112.24(10) . . ?
C9 C10 C16 105.57(9) . . ?
C9 C10 C11 114.17(10) . . ?
C16 C10 C11 115.82(10) . . ?
C20 C11 C21 107.57(11) . . ?
C20 C11 C12 110.82(11) . . ?
C21 C11 C12 104.79(10) . . ?
C20 C11 C10 112.31(10) . . ?
C21 C11 C10 110.18(10) . . ?
C12 C11 C10 110.85(10) . . ?
C13 C12 C11 119.16(11) . . ?
C12 C13 C14 115.28(12) . . ?
C15 C14 C13 109.01(11) . . ?
O3 C15 C14 120.66(12) . . ?
O3 C15 C16 120.37(11) . . ?
C14 C15 C16 118.96(11) . . ?
C15 C16 C17 107.07(10) . . ?
C15 C16 C10 116.54(10) . . ?
C17 C16 C10 110.24(10) . . ?
C18 C17 C16 113.49(10) . . ?
O2 C18 C19 107.32(9) . . ?
O2 C18 C17 104.88(9) . . ?
C19 C18 C17 110.37(10) . . ?
O2 C18 C8 110.44(10) . . ?
C19 C18 C8 112.46(10) . . ?
C17 C18 C8 111.04(10) . . ?

loop_
_geom_bond_atom_site_label_1
_geom_bond_atom_site_label_2
_geom_bond_distance
_geom_bond_site_symmetry_2
_geom_bond_publ_flag
O1 C1 1.2264(16) . ?
O2 C5 1.3500(15) . ?
O2 C18 1.4757(14) . ?
O3 C15 1.2165(16) . ?
C1 C6 1.4633(18) . ?
C1 C2 1.5162(17) . ?
C2 C3 1.5236(19) . ?
C3 C4 1.5225(18) . ?
C4 C5 1.5043(17) . ?
C5 C6 1.3510(18) . ?
C6 C7 1.5066(17) . ?
C7 C8 1.5313(17) . ?
C8 C9 1.5287(16) . ?
C8 C18 1.5295(17) . ?
C9 C10 1.5348(17) . ?
C10 C16 1.5469(16) . ?
C10 C11 1.5642(16) . ?
C11 C20 1.5285(18) . ?
C11 C21 1.5417(18) . ?
C11 C12 1.5490(18) . ?
C12 C13 1.525(2) . ?
C13 C14 1.542(2) . ?
C14 C15 1.5083(18) . ?
C15 C16 1.5132(18) . ?
C16 C17 1.5435(17) . ?
C17 C18 1.5255(18) . ?
C18 C19 1.5215(17) . ?
